data_4117673
loop_
_publ_author_name
'Zhiguo Zhou'
'Atsushi Wakamiya'
'Tomokatsu Kushida'
'Shigehiro Yamaguchi'

_publ_section_title
;
 Planarized Triarylboranes: Stabilization by Structural Constraint and
 Their Plane-to-Bowl Conversion
;
_journal_name_full 'Journal of the American Chemical Society'
_journal_page_first 4529
_journal_page_last 4532
_journal_paper_doi 10.1021/ja211944q
_journal_volume 134
_journal_year 2012
_chemical_formula_sum 'C27 H27 B'
_chemical_formula_weight 362.30
_chemical_name_systematic
; 
 ? 
;
_space_group_IT_number 60
_symmetry_cell_setting orthorhombic
_symmetry_space_group_name_Hall '-P 2n 2ab'
_symmetry_space_group_name_H-M 'P b c n'
_atom_sites_solution_hydrogens geom
_atom_sites_solution_primary direct
_atom_sites_solution_secondary difmap
_audit_creation_method SHELXL-97
_cell_angle_alpha 90.00
_cell_angle_beta 90.00
_cell_angle_gamma 90.00
_cell_formula_units_Z 4
_cell_length_a 9.8794(10)
_cell_length_b 18.5005(18)
_cell_length_c 11.0075(10)
_cell_measurement_reflns_used 1503
_cell_measurement_temperature 100(2)
_cell_measurement_theta_max 28.5
_cell_measurement_theta_min 2.20
_cell_volume 2011.9(3)
_computing_molecular_graphics 'ORTEP 3 for windows'
_computing_structure_refinement 'SHELXL-97 (Sheldrick, 1997)'
_computing_structure_solution 'SHELXS-97 (Sheldrick, 1990)'
_diffrn_ambient_temperature 100(2)
_diffrn_measured_fraction_theta_full 0.983
_diffrn_measured_fraction_theta_max 0.983
_diffrn_measurement_device_type 'Bruker SMART APAX '
_diffrn_radiation_monochromator graphite
_diffrn_radiation_source 'fine-focus sealed tube'
_diffrn_radiation_type MoKa
_diffrn_radiation_wavelength 0.71073
_diffrn_reflns_av_R_equivalents 0.0427
_diffrn_reflns_av_sigmaI/netI 0.0557
_diffrn_reflns_limit_h_max 10
_diffrn_reflns_limit_h_min -12
_diffrn_reflns_limit_k_max 19
_diffrn_reflns_limit_k_min -23
_diffrn_reflns_limit_l_max 14
_diffrn_reflns_limit_l_min -14
_diffrn_reflns_number 10938
_diffrn_reflns_theta_full 27.50
_diffrn_reflns_theta_max 27.50
_diffrn_reflns_theta_min 2.20
_exptl_absorpt_coefficient_mu 0.066
_exptl_absorpt_correction_T_max 0.9934
_exptl_absorpt_correction_T_min 0.9868
_exptl_absorpt_correction_type empirical
_exptl_absorpt_process_details SADABS
_exptl_crystal_colour colorless
_exptl_crystal_density_diffrn 1.196
_exptl_crystal_description block
_exptl_crystal_F_000 776
_exptl_crystal_size_max 0.20
_exptl_crystal_size_mid 0.20
_exptl_crystal_size_min 0.10
_refine_diff_density_max 0.285
_refine_diff_density_min -0.256
_refine_diff_density_rms 0.043
_refine_ls_extinction_method none
_refine_ls_goodness_of_fit_ref 1.096
_refine_ls_hydrogen_treatment constr
_refine_ls_matrix_type full
_refine_ls_number_parameters 132
_refine_ls_number_reflns 2275
_refine_ls_number_restraints 0
_refine_ls_restrained_S_all 1.096
_refine_ls_R_factor_all 0.0808
_refine_ls_R_factor_gt 0.0480
_refine_ls_shift/su_max 0.000
_refine_ls_shift/su_mean 0.000
_refine_ls_structure_factor_coef Fsqd
_refine_ls_weighting_details 'calc w=1/[?^2^(Fo^2^)+(0.0056P)^2^+0.5000P] where P=(Fo^2^+2Fc^2^)/3'
_refine_ls_weighting_scheme calc
_refine_ls_wR_factor_gt 0.0696
_refine_ls_wR_factor_ref 0.0738
_reflns_number_gt 1430
_reflns_number_total 2275
_reflns_threshold_expression >2sigma(I)
_cod_data_source_file ja211944q_si_002_1.cif
_cod_data_source_block compd1
_cod_database_code 4117673

loop_
_publ_contact_author_name
_publ_contact_author_address
_publ_contact_author_email
_publ_contact_author_fax
_publ_contact_author_phone
' Atsushi Wakamiya '
; 
    Institute for Chemical Research, Kyoto Unversity, and JST-PRESTO,
  Uji, Kyoto 611-0011, Japan 
;
' wakamiya@chem.nagoya-u.ac.jp' ' +81-774-38-3173 ' ' +81-774-38-3178 '
' Shigehiro Yamaguchi '
; 
    Department of Chemistry, Graduate School of Science, Nagoya University, 
    Furo, Chikusa, Nagoya 464-8602, Japan
;
' yamaguchi@chem.nagoya-u.ac.jp' ' +81-52-789-2291 ' ' +81-52-789-5947 '

loop_
_symmetry_equiv_pos_as_xyz
'x, y, z'
'-x+1/2, -y+1/2, z+1/2'
'x+1/2, -y+1/2, -z'
'-x, y, -z+1/2'
'-x, -y, -z'
'x-1/2, y-1/2, -z-1/2'
'-x-1/2, y-1/2, z'
'x, -y, z-1/2'

loop_
_atom_site_label
_atom_site_type_symbol
_atom_site_fract_x
_atom_site_fract_y
_atom_site_fract_z
_atom_site_U_iso_or_equiv
_atom_site_adp_type
_atom_site_occupancy
_atom_site_symmetry_multiplicity
_atom_site_calc_flag
_atom_site_refinement_flags
B1 B 0.0000 0.25974(14) 0.7500 0.0168(6) Uani 1 2 d S
C1 C 0.08565(16) 0.30094(8) 0.65864(14) 0.0163(3) Uani 1 1 d .
C2 C 0.08499(16) 0.37735(8) 0.65967(14) 0.0188(4) Uani 1 1 d .
C3 C 0.16360(17) 0.41365(9) 0.57388(14) 0.0226(4) Uani 1 1 d .
H1 H 0.1650 0.4650 0.5731 0.027 Uiso 1 1 calc R
C4 C 0.23948(17) 0.37565(9) 0.49006(15) 0.0260(4) Uani 1 1 d .
H2 H 0.2922 0.4013 0.4322 0.031 Uiso 1 1 calc R
C5 C 0.23990(17) 0.30076(9) 0.48907(15) 0.0249(4) Uani 1 1 d .
H3 H 0.2925 0.2756 0.4306 0.030 Uiso 1 1 calc R
C6 C 0.16369(16) 0.26233(8) 0.57326(14) 0.0194(4) Uani 1 1 d .
C7 C 0.0000 0.42159(11) 0.7500 0.0181(5) Uani 1 2 d S
C8 C 0.09634(16) 0.47119(8) 0.82325(14) 0.0238(4) Uani 1 1 d .
H4 H 0.1560 0.4415 0.8738 0.036 Uiso 1 1 calc R
H5 H 0.0429 0.5034 0.8752 0.036 Uiso 1 1 calc R
H6 H 0.1510 0.5001 0.7670 0.036 Uiso 1 1 calc R
C9 C 0.0000 0.17758(11) 0.7500 0.0171(5) Uani 1 2 d S
C10 C 0.07880(16) 0.13985(8) 0.66398(14) 0.0185(4) Uani 1 1 d .
C11 C 0.07649(16) 0.06458(8) 0.66480(15) 0.0220(4) Uani 1 1 d .
H7 H 0.1277 0.0384 0.6065 0.026 Uiso 1 1 calc R
C12 C 0.0000 0.02773(12) 0.7500 0.0234(6) Uani 1 2 d S
H8 H 0.0000 -0.0236 0.7500 0.028 Uiso 1 2 calc SR
C13 C 0.16843(17) 0.17918(8) 0.57029(14) 0.0204(4) Uani 1 1 d .
C14 C 0.31709(15) 0.15645(9) 0.59507(14) 0.0247(4) Uani 1 1 d .
H9 H 0.3436 0.1722 0.6767 0.037 Uiso 1 1 calc R
H10 H 0.3766 0.1790 0.5348 0.037 Uiso 1 1 calc R
H11 H 0.3249 0.1037 0.5894 0.037 Uiso 1 1 calc R
C15 C 0.12410(17) 0.15477(9) 0.44136(14) 0.0268(4) Uani 1 1 d .
H12 H 0.1263 0.1019 0.4366 0.040 Uiso 1 1 calc R
H13 H 0.1861 0.1751 0.3808 0.040 Uiso 1 1 calc R
H14 H 0.0319 0.1719 0.4253 0.040 Uiso 1 1 calc R

loop_
_atom_site_aniso_label
_atom_site_aniso_U_11
_atom_site_aniso_U_22
_atom_site_aniso_U_33
_atom_site_aniso_U_23
_atom_site_aniso_U_13
_atom_site_aniso_U_12
B1 0.0151(14) 0.0210(15) 0.0144(13) 0.000 -0.0073(11) 0.000
C1 0.0165(8) 0.0166(8) 0.0157(8) 0.0003(7) -0.0029(7) 0.0000(7)
C2 0.0178(9) 0.0192(9) 0.0193(9) 0.0012(7) -0.0040(7) -0.0006(7)
C3 0.0247(10) 0.0174(9) 0.0258(10) 0.0040(8) -0.0012(8) -0.0012(7)
C4 0.0253(10) 0.0289(10) 0.0240(10) 0.0091(8) 0.0057(8) -0.0021(8)
C5 0.0247(10) 0.0271(10) 0.0229(10) 0.0015(7) 0.0069(8) 0.0038(8)
C6 0.0188(9) 0.0211(9) 0.0184(9) 0.0013(7) -0.0012(7) 0.0018(7)
C7 0.0209(13) 0.0161(13) 0.0174(13) 0.000 -0.0023(10) 0.000
C8 0.0273(10) 0.0212(9) 0.0227(9) 0.0001(8) -0.0035(8) -0.0020(8)
C9 0.0170(12) 0.0165(13) 0.0179(13) 0.000 -0.0028(10) 0.000
C10 0.0175(8) 0.0191(9) 0.0189(9) 0.0006(7) -0.0038(7) 0.0002(7)
C11 0.0219(9) 0.0192(9) 0.0250(9) -0.0044(8) 0.0000(8) 0.0036(7)
C12 0.0255(14) 0.0133(12) 0.0315(15) 0.000 -0.0059(12) 0.000
C13 0.0219(9) 0.0195(9) 0.0199(9) -0.0015(7) 0.0021(7) 0.0028(7)
C14 0.0242(9) 0.0230(9) 0.0270(9) -0.0003(8) 0.0034(8) 0.0031(8)
C15 0.0302(10) 0.0277(10) 0.0226(9) -0.0041(8) 0.0018(8) 0.0026(8)

loop_
_atom_type_symbol
_atom_type_description
_atom_type_scat_dispersion_real
_atom_type_scat_dispersion_imag
_atom_type_scat_source
C C 0.0033 0.0016 'International Tables Vol C Tables 4.2.6.8 and 6.1.1.4'
H H 0.0000 0.0000 'International Tables Vol C Tables 4.2.6.8 and 6.1.1.4'
B B 0.0013 0.0007 'International Tables Vol C Tables 4.2.6.8 and 6.1.1.4'

loop_
_geom_angle_atom_site_label_1
_geom_angle_atom_site_label_2
_geom_angle_atom_site_label_3
_geom_angle
_geom_angle_site_symmetry_1
_geom_angle_site_symmetry_3
C1 B1 C1 119.8(2) . 4_556
C1 B1 C9 120.11(10) . .
C1 B1 C9 120.11(10) 4_556 .
C6 C1 C2 120.97(15) . .
C6 C1 B1 119.44(14) . .
C2 C1 B1 119.59(16) . .
C3 C2 C1 118.25(15) . .
C3 C2 C7 119.05(14) . .
C1 C2 C7 122.69(15) . .
C4 C3 C2 120.62(15) . .
C3 C4 C5 121.07(16) . .
C4 C5 C6 120.31(16) . .
C5 C6 C1 118.78(15) . .
C5 C6 C13 118.73(15) . .
C1 C6 C13 122.49(14) . .
C2 C7 C2 115.67(18) 4_556 .
C2 C7 C8 108.33(8) 4_556 .
C2 C7 C8 108.45(8) . .
C2 C7 C8 108.45(8) 4_556 4_556
C2 C7 C8 108.33(8) . 4_556
C8 C7 C8 107.31(18) . 4_556
C10 C9 C10 120.7(2) . 4_556
C10 C9 B1 119.66(10) . .
C10 C9 B1 119.66(10) 4_556 .
C11 C10 C9 118.77(16) . .
C11 C10 C13 119.06(14) . .
C9 C10 C13 122.16(14) . .
C12 C11 C10 120.39(17) . .
C11 C12 C11 121.0(2) 4_556 .
C6 C13 C10 116.10(13) . .
C6 C13 C14 107.21(13) . .
C10 C13 C14 107.34(12) . .
C6 C13 C15 107.55(13) . .
C10 C13 C15 108.19(13) . .
C14 C13 C15 110.42(13) . .

loop_
_geom_bond_atom_site_label_1
_geom_bond_atom_site_label_2
_geom_bond_distance
_geom_bond_site_symmetry_2
B1 C1 1.5194(19) .
B1 C1 1.5194(19) 4_556
B1 C9 1.520(3) .
C1 C6 1.410(2) .
C1 C2 1.4136(19) .
C2 C3 1.395(2) .
C2 C7 1.5373(19) .
C3 C4 1.381(2) .
C4 C5 1.385(2) .
C5 C6 1.390(2) .
C6 C13 1.539(2) .
C7 C2 1.5373(19) 4_556
C7 C8 1.5486(18) .
C7 C8 1.5486(18) 4_556
C9 C10 1.4107(18) .
C9 C10 1.4107(18) 4_556
C10 C11 1.3926(19) .
C10 C13 1.542(2) .
C11 C12 1.3839(19) .
C12 C11 1.3839(19) 4_556
C13 C14 1.552(2) .
C13 C15 1.552(2) .

loop_
_geom_torsion_atom_site_label_1
_geom_torsion_atom_site_label_2
_geom_torsion_atom_site_label_3
_geom_torsion_atom_site_label_4
_geom_torsion
_geom_torsion_site_symmetry_1
_geom_torsion_site_symmetry_4
C1 B1 C1 C6 -179.30(16) 4_556 .
C9 B1 C1 C6 0.70(16) . .
C1 B1 C1 C2 0.11(11) 4_556 .
C9 B1 C1 C2 -179.89(11) . .
C6 C1 C2 C3 0.0(2) . .
B1 C1 C2 C3 -179.36(12) . .
C6 C1 C2 C7 179.18(12) . .
B1 C1 C2 C7 -0.2(2) . .
C1 C2 C3 C4 0.2(2) . .
C7 C2 C3 C4 -178.94(13) . .
C2 C3 C4 C5 -0.2(3) . .
C3 C4 C5 C6 -0.2(3) . .
C4 C5 C6 C1 0.4(2) . .
C4 C5 C6 C13 -179.16(16) . .
C2 C1 C6 C5 -0.4(2) . .
B1 C1 C6 C5 179.02(13) . .
C2 C1 C6 C13 179.21(15) . .
B1 C1 C6 C13 -1.4(2) . .
C3 C2 C7 C2 179.25(16) . 4_556
C1 C2 C7 C2 0.12(11) . 4_556
C3 C2 C7 C8 -58.87(17) . .
C1 C2 C7 C8 122.00(17) . .
C3 C2 C7 C8 57.30(18) . 4_556
C1 C2 C7 C8 -121.83(17) . 4_556
C1 B1 C9 C10 -0.65(10) . .
C1 B1 C9 C10 179.35(10) 4_556 .
C1 B1 C9 C10 179.35(10) . 4_556
C1 B1 C9 C10 -0.65(10) 4_556 4_556
C10 C9 C10 C11 0.56(11) 4_556 .
B1 C9 C10 C11 -179.44(11) . .
C10 C9 C10 C13 -178.72(16) 4_556 .
B1 C9 C10 C13 1.28(16) . .
C9 C10 C11 C12 -1.1(2) . .
C13 C10 C11 C12 178.18(12) . .
C10 C11 C12 C11 0.58(11) . 4_556
C5 C6 C13 C10 -178.50(15) . .
C1 C6 C13 C10 1.9(2) . .
C5 C6 C13 C14 61.55(19) . .
C1 C6 C13 C14 -118.04(16) . .
C5 C6 C13 C15 -57.20(19) . .
C1 C6 C13 C15 123.21(16) . .
C11 C10 C13 C6 178.87(15) . .
C9 C10 C13 C6 -1.8(2) . .
C11 C10 C13 C14 -61.25(18) . .
C9 C10 C13 C14 118.03(14) . .
C11 C10 C13 C15 57.91(19) . .
C9 C10 C13 C15 -122.81(14) . .
